data_1561960
loop_
_publ_author_name
'Zhang, Yingjie'
'Bhadbhade, Mohan'
'Karatchevtseva, Inna'
'Price, Jason R.'
'Liu, Hao'
'Zhang, Zhaoming'
'Kong, Linggen'
'\<Cejka, Ji\<r\'i'
'Lu, Kim'
'Lumpkin, Gregory R.'

_publ_section_title
;
 Uranium(VI) coordination polymers with pyromellitate ligand: Unique 1D
 channel structures and diverse fluorescence
;
_journal_name_full 'Journal of Solid State Chemistry'
_journal_page_first 42
_journal_page_last 49
_journal_paper_doi 10.1016/j.jssc.2015.01.033
_journal_volume 226
_journal_year 2015
_chemical_formula_moiety '0.25(C80 H16 O92 U12), 11.67(O0.6)'
_chemical_formula_sum 'C20 H4 O30 U3'
_chemical_formula_weight 1438.32
_space_group_crystal_system orthorhombic
_space_group_IT_number 62
_space_group_name_Hall '-P 2ac 2n'
_space_group_name_H-M_alt 'P n m a'
_atom_sites_solution_hydrogens geom
_audit_creation_date 2014-04-27
_audit_creation_method
;
 ?
;
_cell_angle_alpha 90
_cell_angle_beta 90
_cell_angle_gamma 90
_cell_formula_units_Z 4
_cell_length_a 11.683(2)
_cell_length_b 16.583(3)
_cell_length_c 22.832(5)
_cell_measurement_temperature 100(2)
_cell_volume 4423.5(15)
_computing_cell_refinement 'XDS (Kabsch, 1993)'
_computing_data_collection 'BLU-ICE (McPhillips et al., 2002)'
_computing_data_reduction 'XDS (Kabsch, 1993)'
_computing_structure_refinement 'SHELXL-2013 (Sheldrick, 2013)'
_computing_structure_solution
;
SHELXS97 (Sheldrick, 2008) and OLEX-2 (Dolomanov <i>et al</i>., 2009)
;
_diffrn_ambient_temperature 100(2)
_diffrn_detector_type 'ADSC Quantum 210r'
_diffrn_measured_fraction_theta_full 0.886
_diffrn_measured_fraction_theta_max 0.978
_diffrn_measurement_device_type '3-BM1 Australian Synchrotron'
_diffrn_measurement_method 'Phi Scan'
_diffrn_radiation_monochromator Si<111>
_diffrn_radiation_type Synchrotron
_diffrn_radiation_wavelength 0.7293
_diffrn_reflns_av_R_equivalents 0.0656
_diffrn_reflns_av_unetI/netI 0.0259
_diffrn_reflns_Laue_measured_fraction_full 0.886
_diffrn_reflns_Laue_measured_fraction_max 0.978
_diffrn_reflns_limit_h_max 13
_diffrn_reflns_limit_h_min -13
_diffrn_reflns_limit_k_max 19
_diffrn_reflns_limit_k_min -19
_diffrn_reflns_limit_l_max 26
_diffrn_reflns_limit_l_min -26
_diffrn_reflns_number 49380
_diffrn_reflns_point_group_measured_fraction_full 0.886
_diffrn_reflns_point_group_measured_fraction_max 0.978
_diffrn_reflns_theta_full 25.950
_diffrn_reflns_theta_max 24.992
_diffrn_reflns_theta_min 1.830
_diffrn_source 'Synchrotron BM'
_diffrn_standards_decay_% 0
_diffrn_standards_interval_count 0
_diffrn_standards_interval_time 0
_diffrn_standards_number 0
_exptl_absorpt_coefficient_mu 5.102
_exptl_absorpt_process_details multi-scan
_exptl_crystal_colour yellow
_exptl_crystal_density_diffrn 2.160
_exptl_crystal_description needles
_exptl_crystal_F_000 2560
_exptl_crystal_size_max 0.15
_exptl_crystal_size_mid 0.01
_exptl_crystal_size_min 0.01
_refine_diff_density_max 3.242
_refine_diff_density_min -2.214
_refine_diff_density_rms 0.233
_refine_ls_extinction_coef 0.00113(10)
_refine_ls_extinction_expression Fc^*^=kFc[1+0.001xFc^2^\l^3^/sin(2\q)]^-1/4^
_refine_ls_extinction_method SHELXL
_refine_ls_goodness_of_fit_ref 1.055
_refine_ls_hydrogen_treatment constr
_refine_ls_matrix_type full
_refine_ls_number_parameters 230
_refine_ls_number_reflns 3669
_refine_ls_number_restraints 6
_refine_ls_restrained_S_all 1.054
_refine_ls_R_factor_all 0.0471
_refine_ls_R_factor_gt 0.0452
_refine_ls_shift/su_max 0.000
_refine_ls_shift/su_mean 0.000
_refine_ls_structure_factor_coef Fsqd
_refine_ls_weighting_details 'w=1/[\s^2^(Fo^2^)+(0.0587P)^2^+83.3679P] where P=(Fo^2^+2Fc^2^)/3'
_refine_ls_weighting_scheme calc
_refine_ls_wR_factor_gt 0.1193
_refine_ls_wR_factor_ref 0.1206
_reflns_Friedel_coverage 0.000
_reflns_Friedel_fraction_full .
_reflns_Friedel_fraction_max .
_reflns_number_gt 3461
_reflns_number_total 3669
_reflns_threshold_expression 'I > 2\s(I)'
_cod_data_source_file Complex3.cif.cif
_cod_data_source_block pnma
_cod_database_code 1561960
_shelx_space_group_comment
;
The symmetry employed for this shelxl refinement is uniquely defined
by the following loop, which should always be used as a source of
symmetry information in preference to the above space-group names.
They are only intended as comments.
;
_shelx_estimated_absorpt_t_max 0.951
_shelx_estimated_absorpt_t_min 0.515
_refinement_description
;
1. Fixed Uiso
 At 1.2 times of:
  All C(H) groups
2. Uiso/Uaniso restraints and constraints
C4 \\sim C5: within 1.7A with sigma of 0.01 and sigma for terminal atoms of 0.02
Uanis(C4) = Uanis(C5) = Uanis(C6)
Uanis(C2) = Uanis(C9) = Uanis(C1)
Uanis(O4) = Uanis(O3) = Uanis(O8)
Uanis(O2) = Uanis(O5) = Uanis(O7)
3. Others
 Fixed Sof: O2W(0.35) O3W(0.25) O4W(0.15) O5W(0.25) O6W(0.5) O7W(0.5) O8W(0.5)
 O9W(0.125) O10W(0.25) O11W(0.25) O12W(0.125) O13W(0.25)
4.a Aromatic/amide H refined with riding coordinates:
 C3(H3), C8(H8)
;

loop_
_space_group_symop_operation_xyz
'x, y, z'
'-x+1/2, -y, z+1/2'
'x+1/2, -y+1/2, -z+1/2'
'-x, y+1/2, -z'
'-x, -y, -z'
'x-1/2, y, -z-1/2'
'-x-1/2, y-1/2, z-1/2'
'x, -y-1/2, z'

loop_
_atom_site_label
_atom_site_type_symbol
_atom_site_fract_x
_atom_site_fract_y
_atom_site_fract_z
_atom_site_U_iso_or_equiv
_atom_site_adp_type
_atom_site_occupancy
_atom_site_site_symmetry_order
_atom_site_calc_flag
_atom_site_refinement_flags_posn
_atom_site_refinement_flags_adp
_atom_site_refinement_flags_occupancy
_atom_site_disorder_assembly
_atom_site_disorder_group
U1 U 0.49214(4) 0.2500 0.22767(2) 0.0259(2) Uani 1 2 d S T P . .
O1 O 0.5640(8) 0.2500 0.1594(4) 0.030(2) Uani 1 2 d S T P . .
O2 O 0.4168(8) 0.2500 0.2941(4) 0.0308(9) Uani 1 2 d S T P . .
U2 U 0.20497(3) 0.03435(3) 0.09931(2) 0.03158(19) Uani 1 1 d . . . . .
O3 O 0.2065(6) 0.1417(7) 0.0939(3) 0.0517(14) Uani 1 1 d . . . . .
O4 O 0.2077(6) -0.0702(7) 0.1048(3) 0.0517(14) Uani 1 1 d . . . . .
O5 O 0.6350(6) 0.1616(4) 0.2691(2) 0.0308(9) Uani 1 1 d . . . . .
O6 O 0.6753(6) 0.0369(4) 0.2968(3) 0.0292(15) Uani 1 1 d . . . . .
O7 O 0.4384(6) 0.1142(4) 0.2111(3) 0.0308(9) Uani 1 1 d . . . . .
O8 O 0.3913(6) 0.0349(6) 0.1364(3) 0.0517(14) Uani 1 1 d . . . . .
O9 O 0.6663(6) -0.0215(6) -0.0154(3) 0.047(2) Uani 1 1 d . . . . .
O10 O 0.8506(6) -0.0229(5) 0.0031(3) 0.0393(18) Uani 1 1 d . . . . .
O11 O 1.0089(6) 0.0370(5) 0.1056(3) 0.0323(16) Uani 1 1 d . . . . .
O12 O 0.9494(7) -0.0895(6) 0.1180(4) 0.055(2) Uani 1 1 d . . . . .
C1 C 0.4638(8) 0.0690(6) 0.1685(4) 0.0276(12) Uani 1 1 d . . . . .
C2 C 0.5854(8) 0.0532(6) 0.1543(4) 0.0276(12) Uani 1 1 d . . . . .
C3 C 0.6141(8) 0.0271(6) 0.0987(3) 0.026(2) Uani 1 1 d . . . . .
H3 H 0.5561 0.0225 0.0710 0.031 Uiso 1 1 calc R . . . .
C4 C 0.7233(8) 0.0077(7) 0.0824(4) 0.0338(13) Uani 1 1 d . . . . .
C5 C 0.7484(9) -0.0145(7) 0.0214(4) 0.0338(13) Uani 1 1 d . . . . .
C6 C 0.8124(8) 0.0124(7) 0.1247(4) 0.0338(13) Uani 1 1 d . . . . .
C7 C 0.9316(8) -0.0164(7) 0.1140(4) 0.032(2) Uani 1 1 d . . . . .
C8 C 0.7864(7) 0.0398(6) 0.1804(4) 0.029(2) Uani 1 1 d . . . . .
H8 H 0.8442 0.0434 0.2083 0.035 Uiso 1 1 calc R . . . .
C9 C 0.6749(8) 0.0623(6) 0.1956(4) 0.0276(12) Uani 1 1 d . . . . .
C10 C 0.6578(7) 0.0896(6) 0.2586(4) 0.026(2) Uani 1 1 d . . . . .
O1W O 0.3144(8) 0.2500 0.1729(4) 0.035(2) Uani 1 2 d S T P . .
O2W O 0.659(2) 0.8703(12) 0.2605(9) 0.041(5) Uiso 0.35 1 d . . . . .
O3W O 0.729(3) 0.8706(18) 0.2662(13) 0.043(7) Uiso 0.25 1 d . . . . .
O4W O 0.526(5) 0.838(4) 0.176(3) 0.060(15) Uiso 0.15 1 d . . . . .
O5W O 0.830(3) 0.818(2) 0.1953(17) 0.061(9) Uiso 0.25 1 d . . . . .
O6W O 0.9322(11) 0.2085(8) 0.0617(5) 0.031(3) Uani 0.5 1 d . . . . .
O7W O 0.9427(12) 0.1676(8) 0.0097(6) 0.034(3) Uani 0.5 1 d . . . . .
O8W O 0.9466(11) 0.2084(9) -0.0411(5) 0.034(3) Uani 0.5 1 d . . . . .
O9W O 0.624(3) 0.2500 0.9273(16) 0.028(8) Uiso 0.25 2 d S T P . .
O10W O 0.575(3) 0.1743(18) 0.9485(14) 0.047(7) Uiso 0.25 1 d . . . . .
O11W O 0.503(3) 0.1734(19) 0.9845(14) 0.044(7) Uiso 0.25 1 d . . . . .
O12W O 0.455(4) 0.2500 1.0098(18) 0.038(9) Uiso 0.25 2 d S T P . .
O13W O 0.202(2) 0.7500 0.1538(9) 0.046(6) Uani 0.5 2 d S T P . .

loop_
_atom_site_aniso_label
_atom_site_aniso_U_11
_atom_site_aniso_U_22
_atom_site_aniso_U_33
_atom_site_aniso_U_23
_atom_site_aniso_U_13
_atom_site_aniso_U_12
U1 0.0212(3) 0.0457(4) 0.0107(3) 0.000 0.00183(18) 0.000
O1 0.027(5) 0.051(6) 0.012(4) 0.000 0.003(4) 0.000
O2 0.030(2) 0.047(3) 0.0146(19) 0.000 0.0022(16) 0.000
U2 0.0190(3) 0.0652(3) 0.0105(2) -0.00980(15) 0.00098(13) -0.00377(16)
O3 0.020(2) 0.112(5) 0.023(2) -0.012(2) 0.0029(16) -0.003(2)
O4 0.020(2) 0.112(5) 0.023(2) -0.012(2) 0.0029(16) -0.003(2)
O5 0.030(2) 0.047(3) 0.0146(19) 0.000 0.0022(16) 0.000
O6 0.023(3) 0.053(4) 0.012(3) 0.005(3) -0.001(3) -0.003(3)
O7 0.030(2) 0.047(3) 0.0146(19) 0.000 0.0022(16) 0.000
O8 0.020(2) 0.112(5) 0.023(2) -0.012(2) 0.0029(16) -0.003(2)
O9 0.025(4) 0.096(6) 0.021(4) -0.012(4) -0.005(3) -0.002(4)
O10 0.016(4) 0.083(6) 0.019(3) -0.010(3) 0.004(3) -0.002(3)
O11 0.015(3) 0.064(5) 0.018(3) -0.002(3) 0.001(2) -0.002(3)
O12 0.042(5) 0.062(6) 0.060(5) 0.007(4) 0.019(4) 0.001(4)
C1 0.023(3) 0.050(3) 0.009(2) 0.003(2) -0.001(2) -0.004(2)
C2 0.023(3) 0.050(3) 0.009(2) 0.003(2) -0.001(2) -0.004(2)
C3 0.018(5) 0.052(6) 0.008(4) -0.003(4) -0.003(3) -0.004(4)
C4 0.027(3) 0.062(4) 0.012(3) -0.004(2) -0.001(2) -0.005(3)
C5 0.027(3) 0.062(4) 0.012(3) -0.004(2) -0.001(2) -0.005(3)
C6 0.027(3) 0.062(4) 0.012(3) -0.004(2) -0.001(2) -0.005(3)
C7 0.026(5) 0.052(7) 0.017(4) -0.003(4) 0.002(4) 0.002(5)
C8 0.016(5) 0.062(7) 0.010(4) 0.000(4) 0.000(3) -0.003(4)
C9 0.023(3) 0.050(3) 0.009(2) 0.003(2) -0.001(2) -0.004(2)
C10 0.017(4) 0.048(6) 0.013(4) -0.002(4) -0.001(3) 0.002(4)
O1W 0.035(5) 0.043(6) 0.027(5) 0.000 -0.002(4) 0.000
O6W 0.036(8) 0.051(7) 0.007(5) 0.006(5) -0.003(5) 0.002(6)
O7W 0.036(8) 0.042(8) 0.025(7) -0.006(6) -0.007(6) 0.000(6)
O8W 0.031(7) 0.059(8) 0.011(6) -0.015(6) 0.008(5) 0.002(6)
O13W 0.069(16) 0.042(12) 0.028(11) 0.000 -0.003(10) 0.000

loop_
_atom_type_symbol
_atom_type_description
_atom_type_scat_dispersion_real
_atom_type_scat_dispersion_imag
_atom_type_scat_source
C C 0.0040 0.0020 'International Tables Vol C Tables 4.2.6.8 and 6.1.1.4'
H H 0.0000 0.0000 'International Tables Vol C Tables 4.2.6.8 and 6.1.1.4'
O O 0.0120 0.0070 'International Tables Vol C Tables 4.2.6.8 and 6.1.1.4'
U U -10.8510 4.2670 'International Tables Vol C Tables 4.2.6.8 and 6.1.1.4'

loop_
_geom_angle_atom_site_label_1
_geom_angle_atom_site_label_2
_geom_angle_atom_site_label_3
_geom_angle
_geom_angle_site_symmetry_1
_geom_angle_site_symmetry_3
O1 U1 O5 91.0(3) . 8_565
O1 U1 O5 91.0(3) . .
O1 U1 O7 89.13(17) . .
O1 U1 O7 89.12(17) . 8_565
O1 U1 O1W 87.2(4) . .
O2 U1 O1 178.2(4) . .
O2 U1 O5 90.5(3) . .
O2 U1 O5 90.5(3) . 8_565
O2 U1 O7 90.30(17) . 8_565
O2 U1 O7 90.30(17) . .
O2 U1 O1W 90.9(4) . .
O5 U1 O5 74.8(3) 8_565 .
O5 U1 O1W 142.59(16) 8_565 .
O5 U1 O1W 142.59(16) . .
O7 U1 O5 145.4(2) . 8_565
O7 U1 O5 70.7(2) . .
O7 U1 O5 70.7(2) 8_565 8_565
O7 U1 O5 145.4(2) 8_565 .
O7 U1 O7 143.9(3) . 8_565
O7 U1 O1W 71.96(16) 8_565 .
O7 U1 O1W 71.96(16) . .
O3 U2 O6 93.0(3) . 6_556
O3 U2 O8 90.7(3) . .
O3 U2 O9 91.5(3) . 5_655
O3 U2 O10 90.8(3) . 5_655
O3 U2 O11 89.7(3) . 1_455
O3 U2 C5 92.7(3) . 5_655
O4 U2 O3 178.4(3) . .
O4 U2 O6 87.1(3) . 6_556
O4 U2 O8 87.8(3) . .
O4 U2 O9 87.6(3) . 5_655
O4 U2 O10 89.8(3) . 5_655
O4 U2 O11 91.9(3) . 1_455
O4 U2 C5 87.1(3) . 5_655
O6 U2 O9 150.0(2) 6_556 5_655
O6 U2 O10 155.9(2) 6_556 5_655
O6 U2 C5 173.7(3) 6_556 5_655
O8 U2 O6 77.1(2) . 6_556
O8 U2 O9 73.2(2) . 5_655
O8 U2 O10 126.7(2) . 5_655
O8 U2 C5 100.0(3) . 5_655
O9 U2 C5 26.9(3) 5_655 5_655
O10 U2 O9 53.5(2) 5_655 5_655
O10 U2 C5 26.7(3) 5_655 5_655
O11 U2 O6 78.1(2) 1_455 6_556
O11 U2 O8 155.1(2) 1_455 .
O11 U2 O9 131.7(2) 1_455 5_655
O11 U2 O10 78.2(2) 1_455 5_655
O11 U2 C5 104.8(3) 1_455 5_655
C10 O5 U1 130.8(6) . .
C10 O6 U2 136.6(6) . 6_656
C1 O7 U1 128.7(6) . .
C1 O8 U2 147.4(7) . .
C5 O9 U2 93.5(6) . 5_655
C5 O10 U2 94.2(5) . 5_655
C7 O11 U2 134.5(7) . 1_655
O7 C1 C2 120.0(8) . .
O8 C1 O7 124.0(9) . .
O8 C1 C2 116.0(8) . .
C3 C2 C1 119.4(8) . .
C3 C2 C9 117.8(8) . .
C9 C2 C1 122.9(8) . .
C2 C3 H3 118.3 . .
C4 C3 C2 123.3(8) . .
C4 C3 H3 118.3 . .
C3 C4 C5 120.1(9) . .
C3 C4 C6 119.1(9) . .
C6 C4 C5 120.8(9) . .
O9 C5 U2 59.6(5) . 5_655
O9 C5 C4 119.7(9) . .
O10 C5 U2 59.1(5) . 5_655
O10 C5 O9 118.5(8) . .
O10 C5 C4 121.6(9) . .
C4 C5 U2 172.1(8) . 5_655
C4 C6 C7 123.7(9) . .
C8 C6 C4 118.7(9) . .
C8 C6 C7 117.4(8) . .
O11 C7 C6 117.5(9) . .
O12 C7 O11 124.9(9) . .
O12 C7 C6 117.4(10) . .
C6 C8 H8 119.3 . .
C6 C8 C9 121.3(8) . .
C9 C8 H8 119.3 . .
C2 C9 C10 124.3(8) . .
C8 C9 C2 119.6(8) . .
C8 C9 C10 115.9(8) . .
O5 C10 O6 124.7(8) . .
O5 C10 C9 119.7(8) . .
O6 C10 C9 115.5(8) . .
O7W O6W O6W 119.6(8) . 8_565
O8W O7W O6W 120.1(13) . .
O7W O8W O8W 120.2(8) . 8_565
O10W O9W O10W 118(4) . 8_565
O11W O10W O9W 122(3) . .
O10W O11W O12W 122(3) . .
O11W O12W O11W 115(4) . 8_565

loop_
_geom_bond_atom_site_label_1
_geom_bond_atom_site_label_2
_geom_bond_distance
_geom_bond_site_symmetry_2
U1 O1 1.771(8) .
U1 O2 1.754(9) .
U1 O5 2.414(7) 8_565
U1 O5 2.414(7) .
U1 O7 2.368(7) .
U1 O7 2.368(7) 8_565
U1 O1W 2.424(10) .
U2 O3 1.784(11) .
U2 O4 1.738(11) .
U2 O6 2.397(6) 6_556
U2 O8 2.336(7) .
U2 O9 2.445(7) 5_655
U2 O10 2.434(7) 5_655
U2 O11 2.296(7) 1_455
U2 C5 2.828(9) 5_655
O5 C10 1.247(12) .
O6 U2 2.397(6) 6_656
O6 C10 1.253(11) .
O7 C1 1.262(11) .
O8 C1 1.255(12) .
O9 U2 2.445(7) 5_655
O9 C5 1.280(12) .
O10 U2 2.434(7) 5_655
O10 C5 1.273(13) .
O11 U2 2.296(7) 1_655
O11 C7 1.279(12) .
O12 C7 1.232(13) .
C1 C2 1.481(13) .
C2 C3 1.381(12) .
C2 C9 1.417(12) .
C3 H3 0.9300 .
C3 C4 1.368(14) .
C4 C5 1.471(13) .
C4 C6 1.422(14) .
C5 U2 2.828(9) 5_655
C6 C7 1.492(14) .
C6 C8 1.385(13) .
C8 H8 0.9300 .
C8 C9 1.398(13) .
C9 C10 1.520(12) .
O2W O3W 0.83(3) .
O6W O6W 1.38(3) 8_565
O6W O7W 1.371(18) .
O7W O8W 1.344(19) .
O8W O8W 1.38(3) 8_565
O9W O10W 1.46(4) .
O9W O10W 1.46(4) 8_565
O10W O11W 1.18(4) .
O11W O12W 1.50(4) .
O12W O11W 1.50(4) 8_565

loop_
_geom_torsion_atom_site_label_1
_geom_torsion_atom_site_label_2
_geom_torsion_atom_site_label_3
_geom_torsion_atom_site_label_4
_geom_torsion
_geom_torsion_site_symmetry_1
_geom_torsion_site_symmetry_2
_geom_torsion_site_symmetry_3
_geom_torsion_site_symmetry_4
U1 O5 C10 O6 -134.7(7) . . . .
U1 O5 C10 C9 50.1(11) . . . .
U1 O7 C1 O8 -122.9(9) . . . .
U1 O7 C1 C2 57.4(11) . . . .
U2 O6 C10 O5 -10.7(14) 6_656 . . .
U2 O6 C10 C9 164.7(6) 6_656 . . .
U2 O8 C1 O7 23.8(19) . . . .
U2 O8 C1 C2 -156.5(9) . . . .
U2 O9 C5 O10 -5.4(11) 5_655 . . .
U2 O9 C5 C4 171.0(9) 5_655 . . .
U2 O10 C5 O9 5.4(11) 5_655 . . .
U2 O10 C5 C4 -170.8(10) 5_655 . . .
U2 O11 C7 O12 -4.3(15) 1_655 . . .
U2 O11 C7 C6 170.4(6) 1_655 . . .
O7 C1 C2 C3 -158.9(9) . . . .
O7 C1 C2 C9 22.2(15) . . . .
O8 C1 C2 C3 21.3(14) . . . .
O8 C1 C2 C9 -157.6(10) . . . .
C1 C2 C3 C4 -177.1(10) . . . .
C1 C2 C9 C8 174.7(9) . . . .
C1 C2 C9 C10 -0.5(16) . . . .
C2 C3 C4 C5 -176.0(10) . . . .
C2 C3 C4 C6 1.7(17) . . . .
C2 C9 C10 O5 -73.3(13) . . . .
C2 C9 C10 O6 111.1(11) . . . .
C3 C2 C9 C8 -4.3(15) . . . .
C3 C2 C9 C10 -179.4(9) . . . .
C3 C4 C5 O9 -5.2(17) . . . .
C3 C4 C5 O10 171.0(11) . . . .
C3 C4 C6 C7 172.5(10) . . . .
C3 C4 C6 C8 -2.8(16) . . . .
C4 C6 C7 O11 105.4(12) . . . .
C4 C6 C7 O12 -79.5(14) . . . .
C4 C6 C8 C9 0.4(16) . . . .
C5 C4 C6 C7 -9.9(17) . . . .
C5 C4 C6 C8 174.8(10) . . . .
C6 C4 C5 O9 177.2(11) . . . .
C6 C4 C5 O10 -6.6(17) . . . .
C6 C8 C9 C2 3.2(16) . . . .
C6 C8 C9 C10 178.7(10) . . . .
C7 C6 C8 C9 -175.2(10) . . . .
C8 C6 C7 O11 -79.2(13) . . . .
C8 C6 C7 O12 95.9(12) . . . .
C8 C9 C10 O5 111.4(10) . . . .
C8 C9 C10 O6 -64.2(12) . . . .
C9 C2 C3 C4 1.9(16) . . . .
O6W O6W O7W O8W -3.6(16) 8_565 . . .
O6W O7W O8W O8W 3.6(16) . . . 8_565
O9W O10W O11W O12W 2(5) . . . .
O10W O9W O10W O11W -5(6) 8_565 . . .
O10W O11W O12W O11W 2(6) . . . 8_565
